data_7129063
loop_
_publ_author_name
'Kalaiselvan, Arumugam'
'Dhamija, Shaina'
'Aswathi, Chakrapani'
'De, Arijit K.'
'Gokulnath, Sabapathi'

_publ_section_title
;
 Planar hexaphyrin-like macrocycles turning into bis-BODIPYs with
 box-shaped structures exhibiting excitonic coupling.
;
_journal_issue 87
_journal_name_full 'Chemical communications (Cambridge, England)'
_journal_page_first 11485
_journal_page_last 11488
_journal_paper_doi 10.1039/d1cc04403f
_journal_volume 57
_journal_year 2021
_chemical_formula_moiety 'C70 H56 F10 N6'
_chemical_formula_sum 'C70 H56 F10 N6'
_chemical_formula_weight 1171.20
_space_group_crystal_system triclinic
_space_group_IT_number 2
_space_group_name_Hall '-P 1'
_space_group_name_H-M_alt 'P -1'
_atom_sites_solution_hydrogens geom
_audit_creation_date 2021-02-19
_audit_creation_method
;
Olex2 1.3
(compiled 2020.11.12 svn.r5f609507 for OlexSys, GUI svn.r6226)
;
_audit_update_record
;
2021-03-18 deposited with the CCDC.	2021-10-06 downloaded from the CCDC.
;
_cell_angle_alpha 94.06(4)
_cell_angle_beta 105.49(5)
_cell_angle_gamma 104.83(3)
_cell_formula_units_Z 2
_cell_length_a 12.713(7)
_cell_length_b 16.637(8)
_cell_length_c 17.026(13)
_cell_measurement_reflns_used 4343
_cell_measurement_temperature 293(2)
_cell_measurement_theta_max 18.31
_cell_measurement_theta_min 2.39
_cell_volume 3317(4)
_computing_molecular_graphics 'Olex2 1.3 (Dolomanov et al., 2009)'
_computing_publication_material 'Olex2 1.3 (Dolomanov et al., 2009)'
_computing_structure_refinement 'SHELXL 2018/3 (Sheldrick, 2015)'
_diffrn_ambient_temperature 293.15
_diffrn_measured_fraction_theta_full 0.999
_diffrn_measured_fraction_theta_max 0.999
_diffrn_measurement_device_type 'Bruker APEX-II CCD'
_diffrn_measurement_method '\f and \w scans'
_diffrn_radiation_type MoK\a
_diffrn_radiation_wavelength 0.71073
_diffrn_reflns_av_R_equivalents 0.1481
_diffrn_reflns_av_unetI/netI 0.1103
_diffrn_reflns_Laue_measured_fraction_full 0.999
_diffrn_reflns_Laue_measured_fraction_max 0.999
_diffrn_reflns_limit_h_max 15
_diffrn_reflns_limit_h_min -15
_diffrn_reflns_limit_k_max 19
_diffrn_reflns_limit_k_min -19
_diffrn_reflns_limit_l_max 20
_diffrn_reflns_limit_l_min -20
_diffrn_reflns_number 94101
_diffrn_reflns_point_group_measured_fraction_full 0.999
_diffrn_reflns_point_group_measured_fraction_max 0.999
_diffrn_reflns_theta_full 24.996
_diffrn_reflns_theta_max 24.996
_diffrn_reflns_theta_min 1.923
_diffrn_standards_number 0
_exptl_absorpt_coefficient_mu 0.089
_exptl_absorpt_correction_type none
_exptl_crystal_colour red
_exptl_crystal_colour_primary red
_exptl_crystal_density_diffrn 1.173
_exptl_crystal_description plate
_exptl_crystal_F_000 1216
_exptl_crystal_recrystallization_method 'Vapour deposition'
_exptl_crystal_size_max 0.2
_exptl_crystal_size_mid 0.15
_exptl_crystal_size_min 0.02
_refine_diff_density_max 0.334
_refine_diff_density_min -0.286
_refine_diff_density_rms 0.048
_refine_ls_extinction_method none
_refine_ls_goodness_of_fit_ref 0.974
_refine_ls_hydrogen_treatment constr
_refine_ls_matrix_type full
_refine_ls_number_parameters 840
_refine_ls_number_reflns 11677
_refine_ls_number_restraints 1344
_refine_ls_restrained_S_all 1.056
_refine_ls_R_factor_all 0.1950
_refine_ls_R_factor_gt 0.0727
_refine_ls_shift/su_max 0.013
_refine_ls_shift/su_mean 0.000
_refine_ls_structure_factor_coef Fsqd
_refine_ls_weighting_details 'w=1/[\s^2^(Fo^2^)+(0.1348P)^2^+0.8176P] where P=(Fo^2^+2Fc^2^)/3'
_refine_ls_weighting_scheme calc
_refine_ls_wR_factor_gt 0.1938
_refine_ls_wR_factor_ref 0.2808
_reflns_Friedel_coverage 0.000
_reflns_number_gt 4387
_reflns_number_total 8677
_reflns_threshold_expression 'I > 2\s(I)'
_cod_data_source_file d1cc04403f3.cif
_cod_data_source_block shelx_CCDC1
_cod_depositor_comments 'Adding full bibliography for 7129062--7129063.cif.'
_cod_database_code 7129063
_shelx_shelxl_version_number 2018/3
_shelx_space_group_comment
;
The symmetry employed for this shelxl refinement is uniquely defined
by the following loop, which should always be used as a source of
symmetry information in preference to the above space-group names.
They are only intended as comments.
;
_shelx_estimated_absorpt_t_max 0.998
_shelx_estimated_absorpt_t_min 0.982
_olex2_refinement_description
;
1. Fixed Uiso
 At 1.2 times of:
  All C(H) groups, All N(H) groups
 At 1.5 times of:
  All C(H,H,H) groups
2. Restrained distances
 C50-C51 \\sim C50-C52A
 with sigma of 0.02
 C50-C52 \\sim C50-C53A
 with sigma of 0.02
 C50-C53 \\sim C50-C50A
 with sigma of 0.02
 C52-C50 \\sim C51A-C50A \\sim C51-C50 \\sim C53A-C50A \\sim C52A-C50A \\sim
C53-C50
 with sigma of 0.01
3. Uiso/Uaniso restraints and constraints
All non-hydrogen atoms have similar U: within 2A with sigma of 0.004 and sigma
for terminal atoms of 0.01 within 2A
All non-hydrogen atoms restrained to be isotropic: with sigma of 0.01 and sigma
for terminal atoms of 0.02
4. Rigid body (RIGU) restrains
 C50, C51, C52, C53, C50A, C52A, C51A
 with sigma for 1-2 distances of 0.001 and sigma for 1-3 distances of 0.01
5. Others
 Sof(C69')=Sof(H69D)=Sof(H69E)=Sof(H69F)=Sof(C70')=Sof(H70D)=Sof(H70E)=
 Sof(H70F)=Sof(C71')=Sof(H71D)=Sof(H71E)=Sof(H71F)=1-FVAR(1)
 Sof(C69)=Sof(H69A)=Sof(H69B)=Sof(H69C)=Sof(C70)=Sof(H70A)=Sof(H70B)=Sof(H70C)=
 Sof(C71)=Sof(H71A)=Sof(H71B)=Sof(H71C)=FVAR(1)
 Sof(C50A)=Sof(C53A)=Sof(H53D)=Sof(H53E)=Sof(H53F)=Sof(C52A)=Sof(H52D)=
 Sof(H52E)=Sof(H52F)=Sof(C51A)=Sof(H51D)=Sof(H51E)=Sof(H51F)=1-FVAR(2)
 Sof(C50)=Sof(C51)=Sof(H51A)=Sof(H51B)=Sof(H51C)=Sof(C52)=Sof(H52A)=Sof(H52B)=
 Sof(H52C)=Sof(C53)=Sof(H53A)=Sof(H53B)=Sof(H53C)=FVAR(2)
6.a Me refined with riding coordinates:
 C2(H2A,H2B,H2C), C3(H3A,H3B,H3C), C4(H4A,H4B,H4C), C38(H38A,H38B,H38C),
 C39(H39A,H39B,H39C), C40(H40A,H40B,H40C), C51(H51A,H51B,H51C), C52(H52A,H52B,
 H52C), C53(H53A,H53B,H53C), C69(H69A,H69B,H69C), C70(H70A,H70B,H70C), C71(H71A,
 H71B,H71C), C69'(H69D,H69E,H69F), C70'(H70D,H70E,H70F), C71'(H71D,H71E,H71F),
 C53A(H53D,H53E,H53F), C52A(H52D,H52E,H52F), C51A(H51D,H51E,H51F)
6.b Aromatic/amide H refined with riding coordinates:
 C6(H6), C10(H10), C14(H14), C16(H16), C19(H19), C20(H20), C30(H30), C31(H31),
 C34(H34), C41(H41), C46(H46), C48(H48), C55(H55), C56(H56), C60(H60), C61(H61),
  N1(H1), N3(H3), N4(H4), N5(H5)
;
_olex2_submission_special_instructions 'No special instructions were received'

loop_
_space_group_symop_operation_xyz
'x, y, z'
'-x, -y, -z'

loop_
_atom_site_label
_atom_site_type_symbol
_atom_site_fract_x
_atom_site_fract_y
_atom_site_fract_z
_atom_site_U_iso_or_equiv
_atom_site_adp_type
_atom_site_occupancy
_atom_site_site_symmetry_order
_atom_site_calc_flag
_atom_site_refinement_flags_posn
_atom_site_refinement_flags_adp
_atom_site_refinement_flags_occupancy
_atom_site_disorder_assembly
_atom_site_disorder_group
C1 C 0.1790(5) -0.0443(3) 0.0995(3) 0.0643(13) Uani 1 1 d . U . . .
C2 C 0.0527(5) -0.0784(4) 0.0902(4) 0.097(2) Uani 1 1 d . U . . .
H2A H 0.022505 -0.032651 0.100227 0.145 Uiso 1 1 calc R U . . .
H2B H 0.013559 -0.107619 0.035238 0.145 Uiso 1 1 calc R U . . .
H2C H 0.042198 -0.116442 0.129098 0.145 Uiso 1 1 calc R U . . .
C3 C 0.2246(5) -0.1175(3) 0.0834(3) 0.0879(18) Uani 1 1 d . U . . .
H3A H 0.304480 -0.096850 0.089086 0.132 Uiso 1 1 calc R U . . .
H3B H 0.213516 -0.155367 0.122348 0.132 Uiso 1 1 calc R U . . .
H3C H 0.184877 -0.146544 0.028488 0.132 Uiso 1 1 calc R U . . .
C4 C 0.1927(6) 0.0130(3) 0.0338(3) 0.093(2) Uani 1 1 d . U . . .
H4A H 0.164154 0.059834 0.043010 0.140 Uiso 1 1 calc R U . . .
H4B H 0.271829 0.033190 0.037137 0.140 Uiso 1 1 calc R U . . .
H4C H 0.150669 -0.018274 -0.019949 0.140 Uiso 1 1 calc R U . . .
C5 C 0.2399(4) 0.0023(3) 0.1870(3) 0.0544(10) Uani 1 1 d . U . . .
C6 C 0.2354(4) -0.0393(3) 0.2534(3) 0.0553(11) Uani 1 1 d . U . . .
H6 H 0.196508 -0.096202 0.244998 0.066 Uiso 1 1 calc R U . . .
C7 C 0.2888(4) 0.0032(3) 0.3331(3) 0.0509(10) Uani 1 1 d . U . . .
C8 C 0.3468(4) 0.0891(3) 0.3474(3) 0.0506(10) Uani 1 1 d . U . . .
C9 C 0.3533(4) 0.1339(3) 0.2813(3) 0.0513(10) Uani 1 1 d . U . . .
C10 C 0.2989(4) 0.0874(3) 0.2027(3) 0.0557(11) Uani 1 1 d . U . . .
H10 H 0.302424 0.115420 0.157711 0.067 Uiso 1 1 calc R U . . .
C11 C 0.2998(4) -0.0239(3) 0.4126(3) 0.0521(10) Uani 1 1 d . U . . .
C12 C 0.3659(4) 0.0463(3) 0.4707(3) 0.0512(10) Uani 1 1 d . U . . .
C13 C 0.3978(4) 0.0395(3) 0.5547(3) 0.0521(10) Uani 1 1 d . U . . .
C14 C 0.3552(4) -0.0391(3) 0.5754(3) 0.0558(11) Uani 1 1 d . U . . .
H14 H 0.374572 -0.045052 0.630875 0.067 Uiso 1 1 calc R U . . .
C15 C 0.2859(4) -0.1092(3) 0.5192(3) 0.0562(11) Uani 1 1 d . U . . .
C16 C 0.2607(4) -0.1015(3) 0.4369(3) 0.0566(11) Uani 1 1 d . U . . .
H16 H 0.217574 -0.148134 0.397403 0.068 Uiso 1 1 calc R U . . .
C17 C 0.2384(5) -0.1929(3) 0.5471(3) 0.0638(12) Uani 1 1 d . U . . .
C18 C 0.4712(4) 0.1094(3) 0.6174(3) 0.0523(10) Uani 1 1 d . U . . .
C19 C 0.5138(4) 0.1036(3) 0.7036(3) 0.0583(11) Uani 1 1 d . U . . .
H19 H 0.497370 0.056037 0.728702 0.070 Uiso 1 1 calc R U . . .
C20 C 0.5812(4) 0.1794(3) 0.7400(3) 0.0608(12) Uani 1 1 d . U . . .
H20 H 0.620849 0.194731 0.795819 0.073 Uiso 1 1 calc R U . . .
C21 C 0.5820(4) 0.2332(3) 0.6785(3) 0.0571(11) Uani 1 1 d . U . . .
C22 C 0.6435(4) 0.3155(3) 0.6908(3) 0.0610(11) Uani 1 1 d . U . . .
C23 C 0.7235(5) 0.3489(3) 0.7758(4) 0.0771(13) Uani 1 1 d . U . . .
C24 C 0.8210(7) 0.3260(4) 0.8035(4) 0.0986(16) Uani 1 1 d . U . . .
C25 C 0.8936(7) 0.3527(5) 0.8839(5) 0.1191(18) Uani 1 1 d . U . . .
C26 C 0.8643(8) 0.4017(5) 0.9335(5) 0.1213(19) Uani 1 1 d . U . . .
C27 C 0.7720(8) 0.4271(5) 0.9118(5) 0.1159(18) Uani 1 1 d . U . . .
C28 C 0.6993(7) 0.3996(4) 0.8307(4) 0.0993(16) Uani 1 1 d . U . . .
C29 C 0.6409(4) 0.3733(3) 0.6341(3) 0.0578(11) Uani 1 1 d . U . . .
C30 C 0.5701(5) 0.3715(3) 0.5594(3) 0.0702(13) Uani 1 1 d . U . . .
H30 H 0.508308 0.326232 0.530417 0.084 Uiso 1 1 calc R U . . .
C31 C 0.6033(5) 0.4474(3) 0.5324(3) 0.0703(13) Uani 1 1 d . U . . .
H31 H 0.567378 0.461572 0.482342 0.084 Uiso 1 1 calc R U . . .
C32 C 0.6968(4) 0.4982(3) 0.5904(3) 0.0547(10) Uani 1 1 d . U . . .
C33 C 0.7596(4) 0.5856(3) 0.5994(3) 0.0522(10) Uani 1 1 d . U . . .
C34 C 0.8206(4) 0.6317(3) 0.6766(3) 0.0552(11) Uani 1 1 d . U . . .
H34 H 0.823163 0.603451 0.721987 0.066 Uiso 1 1 calc R U . . .
C35 C 0.8785(4) 0.7176(3) 0.6914(3) 0.0557(11) Uani 1 1 d . U . . .
C36 C 0.9456(5) 0.7607(3) 0.7793(3) 0.0653(13) Uani 1 1 d . U . . .
C38 C 0.8716(6) 0.7426(4) 0.8368(4) 0.100(2) Uani 1 1 d . U . . .
H38A H 0.805922 0.762384 0.817578 0.151 Uiso 1 1 calc R U . . .
H38B H 0.847520 0.683140 0.837546 0.151 Uiso 1 1 calc R U . . .
H38C H 0.914619 0.770927 0.891464 0.151 Uiso 1 1 calc R U . . .
C39 C 1.0484(6) 0.7300(4) 0.8088(4) 0.119(2) Uani 1 1 d . U . . .
H39A H 1.024937 0.669943 0.805323 0.178 Uiso 1 1 calc R U . . .
H39B H 1.097638 0.745568 0.774930 0.178 Uiso 1 1 calc R U . . .
H39C H 1.088484 0.754963 0.864948 0.178 Uiso 1 1 calc R U . . .
C40 C 0.9832(6) 0.8556(3) 0.7849(4) 0.103(2) Uani 1 1 d . U . . .
H40A H 0.917507 0.875473 0.766062 0.155 Uiso 1 1 calc R U . . .
H40B H 1.023304 0.880455 0.841089 0.155 Uiso 1 1 calc R U . . .
H40C H 1.032458 0.871060 0.751071 0.155 Uiso 1 1 calc R U . . .
C41 C 0.8736(4) 0.7603(3) 0.6244(3) 0.0538(11) Uani 1 1 d . U . . .
H41 H 0.909818 0.817672 0.632111 0.065 Uiso 1 1 calc R U . . .
C42 C 0.8150(4) 0.7179(3) 0.5461(3) 0.0506(10) Uani 1 1 d . U . . .
C43 C 0.7600(4) 0.6318(3) 0.5323(3) 0.0519(10) Uani 1 1 d . U . . .
C44 C 0.7417(4) 0.6727(3) 0.4085(3) 0.0534(10) Uani 1 1 d . U . . .
C45 C 0.8020(4) 0.7446(3) 0.4660(3) 0.0524(10) Uani 1 1 d . U . . .
C46 C 0.8423(4) 0.8205(3) 0.4407(3) 0.0556(11) Uani 1 1 d . U . . .
H46 H 0.881878 0.868199 0.479630 0.067 Uiso 1 1 calc R U . . .
C47 C 0.8240(4) 0.8259(3) 0.3579(3) 0.0582(10) Uani 1 1 d . U . . .
C48 C 0.7636(4) 0.7536(3) 0.3018(3) 0.0603(12) Uani 1 1 d . U . . .
H48 H 0.750309 0.757465 0.245941 0.072 Uiso 1 1 calc R U . . .
C49 C 0.7217(4) 0.6757(3) 0.3241(3) 0.0583(11) Uani 1 1 d . U . . .
C50 C 0.8727(6) 0.9068(6) 0.3254(4) 0.0607(12) Uani 0.778(5) 1 d D U P A 1
C54 C 0.6697(5) 0.6013(3) 0.2620(3) 0.0626(11) Uani 1 1 d . U . . .
C55 C 0.6677(5) 0.5995(3) 0.1764(3) 0.0750(13) Uani 1 1 d . U . . .
H55 H 0.694571 0.645238 0.151510 0.090 Uiso 1 1 calc R U . . .
C56 C 0.6202(5) 0.5200(3) 0.1403(3) 0.0739(13) Uani 1 1 d . U . . .
H56 H 0.608407 0.498933 0.085614 0.089 Uiso 1 1 calc R U . . .
C57 C 0.5906(5) 0.4728(3) 0.2036(3) 0.0611(11) Uani 1 1 d . U . . .
C58 C 0.5361(4) 0.3882(3) 0.1910(3) 0.0575(11) Uani 1 1 d . U . . .
C59 C 0.4919(4) 0.3421(3) 0.2485(3) 0.0553(11) Uani 1 1 d . U . . .
C60 C 0.4674(4) 0.3643(3) 0.3190(3) 0.0575(11) Uani 1 1 d . U . . .
H60 H 0.482478 0.419003 0.344764 0.069 Uiso 1 1 calc R U . . .
C61 C 0.4163(4) 0.2917(3) 0.3458(3) 0.0577(11) Uani 1 1 d . U . . .
H61 H 0.391919 0.289166 0.392690 0.069 Uiso 1 1 calc R U . . .
C62 C 0.4079(4) 0.2239(3) 0.2907(3) 0.0524(10) Uani 1 1 d . U . . .
C63 C 0.5184(5) 0.3404(3) 0.1091(3) 0.0633(11) Uani 1 1 d . U . . .
C64 C 0.6046(6) 0.3248(3) 0.0830(4) 0.0769(13) Uani 1 1 d . U . . .
C65 C 0.5861(6) 0.2786(4) 0.0062(4) 0.0835(14) Uani 1 1 d . U . . .
C66 C 0.4786(7) 0.2482(4) -0.0425(4) 0.0892(15) Uani 1 1 d . U . . .
C67 C 0.3906(6) 0.2606(4) -0.0199(4) 0.0844(14) Uani 1 1 d . U . . .
C68 C 0.4109(6) 0.3070(3) 0.0548(3) 0.0715(13) Uani 1 1 d . U . . .
C51 C 0.9396(7) 0.9796(4) 0.3938(4) 0.086(2) Uani 0.778(5) 1 d D U P A 1
H51A H 1.000808 0.964606 0.430600 0.129 Uiso 0.778(5) 1 calc R U P A 1
H51B H 0.970166 1.027944 0.370542 0.129 Uiso 0.778(5) 1 calc R U P A 1
H51C H 0.890239 0.992488 0.423649 0.129 Uiso 0.778(5) 1 calc R U P A 1
C52 C 0.7770(6) 0.9332(4) 0.2687(5) 0.0769(19) Uani 0.778(5) 1 d D U P A 1
H52A H 0.733100 0.887954 0.224649 0.115 Uiso 0.778(5) 1 calc R U P A 1
H52B H 0.728719 0.946337 0.299420 0.115 Uiso 0.778(5) 1 calc R U P A 1
H52C H 0.808646 0.981793 0.246313 0.115 Uiso 0.778(5) 1 calc R U P A 1
C53 C 0.9501(6) 0.8894(4) 0.2760(5) 0.0782(18) Uani 0.778(5) 1 d D U P A 1
H53A H 0.908026 0.843222 0.232535 0.117 Uiso 0.778(5) 1 calc R U P A 1
H53B H 0.977812 0.938488 0.252758 0.117 Uiso 0.778(5) 1 calc R U P A 1
H53C H 1.013286 0.875406 0.311579 0.117 Uiso 0.778(5) 1 calc R U P A 1
C69 C 0.1617(11) -0.2640(7) 0.4716(8) 0.084(3) Uani 0.484(5) 1 d . U P B 1
H69A H 0.100463 -0.245312 0.439496 0.126 Uiso 0.484(5) 1 calc R U P B 1
H69B H 0.207274 -0.275228 0.437764 0.126 Uiso 0.484(5) 1 calc R U P B 1
H69C H 0.130968 -0.314377 0.491982 0.126 Uiso 0.484(5) 1 calc R U P B 1
C70 C 0.3294(11) -0.2243(7) 0.5934(9) 0.083(3) Uani 0.484(5) 1 d . U P B 1
H70A H 0.297088 -0.276716 0.610035 0.125 Uiso 0.484(5) 1 calc R U P B 1
H70B H 0.376036 -0.232892 0.559433 0.125 Uiso 0.484(5) 1 calc R U P B 1
H70C H 0.375132 -0.184202 0.641411 0.125 Uiso 0.484(5) 1 calc R U P B 1
C71 C 0.1568(11) -0.1823(7) 0.5964(8) 0.080(3) Uani 0.484(5) 1 d . U P B 1
H71A H 0.098250 -0.161515 0.563752 0.120 Uiso 0.484(5) 1 calc R U P B 1
H71B H 0.122825 -0.235707 0.610471 0.120 Uiso 0.484(5) 1 calc R U P B 1
H71C H 0.198281 -0.143176 0.645912 0.120 Uiso 0.484(5) 1 calc R U P B 1
C69' C 0.2860(11) -0.1905(7) 0.6436(7) 0.088(3) Uani 0.516(5) 1 d . U P B 2
H69D H 0.367630 -0.176916 0.659387 0.132 Uiso 0.516(5) 1 calc R U P B 2
H69E H 0.263948 -0.148643 0.671925 0.132 Uiso 0.516(5) 1 calc R U P B 2
H69F H 0.255382 -0.244540 0.657888 0.132 Uiso 0.516(5) 1 calc R U P B 2
C70' C 0.1134(9) -0.2138(7) 0.5248(8) 0.079(3) Uani 0.516(5) 1 d . U P B 2
H70D H 0.083946 -0.266274 0.542353 0.119 Uiso 0.516(5) 1 calc R U P B 2
H70E H 0.092187 -0.170253 0.551354 0.119 Uiso 0.516(5) 1 calc R U P B 2
H70F H 0.082678 -0.218531 0.466111 0.119 Uiso 0.516(5) 1 calc R U P B 2
C71' C 0.2747(11) -0.2630(6) 0.5059(8) 0.081(3) Uani 0.516(5) 1 d . U P B 2
H71D H 0.356336 -0.248583 0.520952 0.121 Uiso 0.516(5) 1 calc R U P B 2
H71E H 0.245868 -0.315258 0.524135 0.121 Uiso 0.516(5) 1 calc R U P B 2
H71F H 0.244447 -0.268767 0.447088 0.121 Uiso 0.516(5) 1 calc R U P B 2
N1 N 0.3927(3) 0.1145(2) 0.4308(2) 0.0504(9) Uani 1 1 d . U . . .
H1 H 0.431822 0.164685 0.454282 0.060 Uiso 1 1 calc R U . . .
N2 N 0.5115(3) 0.1868(2) 0.6023(2) 0.0560(10) Uani 1 1 d . U . . .
N3 N 0.7183(3) 0.4521(2) 0.6527(2) 0.0600(10) Uani 1 1 d . U . . .
H3 H 0.773075 0.469925 0.697864 0.072 Uiso 1 1 calc R U . . .
N4 N 0.7146(3) 0.6050(2) 0.4492(2) 0.0539(9) Uani 1 1 d . U . . .
H4 H 0.675732 0.554556 0.426229 0.065 Uiso 1 1 calc R U . . .
N6 N 0.6219(4) 0.5260(2) 0.2775(2) 0.0595(10) Uani 1 1 d . U . . .
N5 N 0.4544(3) 0.2557(2) 0.2321(2) 0.0527(9) Uani 1 1 d . U . . .
H5 H 0.459643 0.225886 0.190632 0.063 Uiso 1 1 calc R U . . .
F1 F 0.6091(5) 0.4252(3) 0.8085(3) 0.1488(17) Uani 1 1 d . U . . .
F2 F 0.7444(6) 0.4762(4) 0.9637(3) 0.209(2) Uani 1 1 d . U . . .
F3 F 0.9337(5) 0.4249(3) 1.0126(3) 0.204(3) Uani 1 1 d . U . . .
F4 F 0.9874(5) 0.3267(3) 0.9052(4) 0.203(3) Uani 1 1 d . U . . .
F5 F 0.8510(3) 0.2750(3) 0.7542(3) 0.1338(15) Uani 1 1 d . U . . .
F6 F 0.7115(3) 0.3527(2) 0.1328(2) 0.1068(12) Uani 1 1 d . U . . .
F7 F 0.6744(4) 0.2649(2) -0.0142(3) 0.1340(15) Uani 1 1 d . U . . .
F8 F 0.4622(4) 0.2033(2) -0.1160(2) 0.1459(17) Uani 1 1 d . U . . .
F9 F 0.2837(4) 0.2289(2) -0.0699(2) 0.1265(14) Uani 1 1 d . U . . .
F10 F 0.3216(3) 0.3199(2) 0.0746(2) 0.0994(11) Uani 1 1 d . U . . .
C50A C 0.874(2) 0.909(2) 0.3272(13) 0.0645(17) Uani 0.222(5) 1 d D U P A 2
C53A C 1.0032(19) 0.9312(15) 0.3590(16) 0.076(3) Uani 0.222(5) 1 d D U P A 2
H53D H 1.028491 0.888226 0.335453 0.114 Uiso 0.222(5) 1 calc R U P A 2
H53E H 1.036207 0.984161 0.343797 0.114 Uiso 0.222(5) 1 calc R U P A 2
H53F H 1.026357 0.935027 0.417983 0.114 Uiso 0.222(5) 1 calc R U P A 2
C52A C 0.839(2) 0.9065(15) 0.2342(14) 0.073(3) Uani 0.222(5) 1 d D U P A 2
H52D H 0.757207 0.892700 0.213607 0.110 Uiso 0.222(5) 1 calc R U P A 2
H52E H 0.871973 0.960513 0.220925 0.110 Uiso 0.222(5) 1 calc R U P A 2
H52F H 0.864514 0.864690 0.209285 0.110 Uiso 0.222(5) 1 calc R U P A 2
C51A C 0.840(2) 0.9793(13) 0.3665(15) 0.071(3) Uani 0.222(5) 1 d D U P A 2
H51D H 0.758235 0.967652 0.347822 0.106 Uiso 0.222(5) 1 calc R U P A 2
H51E H 0.864428 0.982615 0.425392 0.106 Uiso 0.222(5) 1 calc R U P A 2
H51F H 0.874278 1.031749 0.351207 0.106 Uiso 0.222(5) 1 calc R U P A 2

loop_
_atom_site_aniso_label
_atom_site_aniso_U_11
_atom_site_aniso_U_22
_atom_site_aniso_U_33
_atom_site_aniso_U_23
_atom_site_aniso_U_13
_atom_site_aniso_U_12
C1 0.072(3) 0.062(2) 0.049(2) -0.001(2) 0.006(2) 0.017(2)
C2 0.076(4) 0.110(4) 0.076(4) -0.019(3) 0.000(3) 0.009(3)
C3 0.108(4) 0.084(4) 0.062(4) -0.011(3) 0.006(3) 0.036(3)
C4 0.130(5) 0.078(4) 0.048(3) 0.002(3) -0.003(3) 0.021(3)
C5 0.060(2) 0.0519(19) 0.045(2) 0.0014(17) 0.0068(18) 0.0157(17)
C6 0.059(2) 0.050(2) 0.049(2) 0.0016(18) 0.0092(19) 0.0093(19)
C7 0.055(2) 0.0486(18) 0.0437(19) 0.0037(17) 0.0131(17) 0.0080(17)
C8 0.055(2) 0.0486(18) 0.0415(19) 0.0019(17) 0.0110(17) 0.0071(17)
C9 0.055(2) 0.0504(19) 0.0414(19) 0.0049(17) 0.0089(17) 0.0097(17)
C10 0.060(2) 0.055(2) 0.045(2) 0.0049(19) 0.0087(19) 0.0114(19)
C11 0.055(2) 0.0498(19) 0.047(2) 0.0057(17) 0.0169(17) 0.0071(17)
C12 0.055(2) 0.0476(19) 0.0463(19) 0.0062(17) 0.0160(17) 0.0061(17)
C13 0.058(2) 0.0503(19) 0.0463(19) 0.0109(17) 0.0182(17) 0.0091(17)
C14 0.061(2) 0.055(2) 0.050(2) 0.0102(19) 0.0203(19) 0.0082(19)
C15 0.063(2) 0.0493(19) 0.054(2) 0.0118(18) 0.0195(18) 0.0091(17)
C16 0.061(2) 0.049(2) 0.054(2) 0.0046(19) 0.018(2) 0.0055(19)
C17 0.071(3) 0.054(2) 0.064(2) 0.017(2) 0.024(2) 0.007(2)
C18 0.060(2) 0.0495(19) 0.0448(19) 0.0119(17) 0.0161(17) 0.0093(17)
C19 0.066(2) 0.054(2) 0.047(2) 0.0162(19) 0.0104(19) 0.0085(19)
C20 0.068(2) 0.059(2) 0.046(2) 0.0132(19) 0.009(2) 0.009(2)
C21 0.066(2) 0.0531(19) 0.044(2) 0.0089(17) 0.0099(18) 0.0081(18)
C22 0.075(2) 0.0541(19) 0.045(2) 0.0107(18) 0.0086(18) 0.0125(18)
C23 0.096(3) 0.065(2) 0.058(2) 0.013(2) 0.010(2) 0.012(2)
C24 0.107(3) 0.082(3) 0.082(3) 0.012(2) 0.002(3) 0.009(3)
C25 0.121(3) 0.100(3) 0.099(3) 0.022(3) -0.010(3) 0.007(3)
C26 0.134(3) 0.107(3) 0.080(3) 0.012(3) -0.001(3) -0.005(3)
C27 0.139(3) 0.103(3) 0.078(3) -0.002(3) 0.020(3) 0.004(3)
C28 0.120(3) 0.089(3) 0.070(3) 0.005(2) 0.016(3) 0.012(3)
C29 0.074(2) 0.0480(19) 0.043(2) 0.0084(17) 0.0105(18) 0.0094(18)
C30 0.086(3) 0.055(2) 0.053(2) 0.009(2) 0.005(2) 0.008(2)
C31 0.087(3) 0.057(2) 0.050(2) 0.012(2) 0.004(2) 0.007(2)
C32 0.074(2) 0.0463(19) 0.0394(19) 0.0063(17) 0.0113(18) 0.0144(17)
C33 0.066(2) 0.0465(18) 0.0419(19) 0.0027(16) 0.0152(17) 0.0151(17)
C34 0.067(2) 0.051(2) 0.043(2) 0.0038(18) 0.0117(19) 0.0144(19)
C35 0.066(2) 0.0530(19) 0.043(2) 0.0009(17) 0.0133(18) 0.0126(18)
C36 0.077(3) 0.063(2) 0.046(2) -0.002(2) 0.012(2) 0.013(2)
C38 0.118(5) 0.107(4) 0.057(4) -0.002(3) 0.023(4) 0.005(4)
C39 0.112(5) 0.132(5) 0.086(4) -0.022(4) -0.013(4) 0.042(4)
C40 0.140(5) 0.074(4) 0.059(4) -0.004(3) 0.003(4) -0.001(4)
C41 0.063(2) 0.048(2) 0.045(2) 0.0007(18) 0.0159(19) 0.0076(18)
C42 0.062(2) 0.0461(18) 0.0429(19) 0.0023(17) 0.0187(17) 0.0126(17)
C43 0.065(2) 0.0462(18) 0.0426(19) 0.0038(17) 0.0153(17) 0.0144(17)
C44 0.066(2) 0.0430(18) 0.0455(19) 0.0039(17) 0.0154(18) 0.0077(17)
C45 0.065(2) 0.0450(18) 0.0440(19) 0.0022(17) 0.0185(17) 0.0083(17)
C46 0.067(2) 0.045(2) 0.050(2) 0.0034(19) 0.017(2) 0.0096(18)
C47 0.071(2) 0.0479(18) 0.0516(19) 0.0084(17) 0.0180(18) 0.0100(17)
C48 0.076(2) 0.051(2) 0.046(2) 0.0056(18) 0.017(2) 0.005(2)
C49 0.075(2) 0.0461(19) 0.047(2) 0.0050(17) 0.0176(18) 0.0064(18)
C50 0.072(2) 0.049(2) 0.056(2) 0.0126(18) 0.0199(18) 0.0077(19)
C54 0.086(2) 0.0484(19) 0.045(2) 0.0058(18) 0.0182(19) 0.0065(18)
C55 0.106(3) 0.054(2) 0.051(2) 0.008(2) 0.021(2) 0.001(2)
C56 0.105(3) 0.056(2) 0.049(2) 0.004(2) 0.022(2) 0.004(2)
C57 0.088(2) 0.0476(19) 0.042(2) 0.0058(17) 0.0212(19) 0.0076(18)
C58 0.080(2) 0.0475(19) 0.0408(19) 0.0023(17) 0.0205(18) 0.0099(18)
C59 0.073(2) 0.0460(18) 0.0395(19) 0.0006(17) 0.0152(18) 0.0065(18)
C60 0.073(2) 0.051(2) 0.040(2) -0.0019(19) 0.0144(19) 0.0090(19)
C61 0.069(2) 0.056(2) 0.040(2) 0.0026(19) 0.0155(19) 0.007(2)
C62 0.062(2) 0.0503(19) 0.0381(19) 0.0052(17) 0.0105(17) 0.0086(17)
C63 0.087(2) 0.053(2) 0.047(2) 0.0056(18) 0.0263(19) 0.0093(19)
C64 0.096(3) 0.066(2) 0.066(2) 0.003(2) 0.031(2) 0.012(2)
C65 0.110(3) 0.073(2) 0.072(3) 0.000(2) 0.047(2) 0.016(2)
C66 0.122(3) 0.075(2) 0.061(3) -0.002(2) 0.035(2) 0.007(3)
C67 0.109(3) 0.071(2) 0.056(2) 0.005(2) 0.021(2) 0.002(2)
C68 0.094(3) 0.064(2) 0.051(2) 0.008(2) 0.026(2) 0.008(2)
C51 0.102(4) 0.060(3) 0.069(3) 0.008(2) 0.011(3) -0.009(3)
C52 0.084(4) 0.063(3) 0.077(4) 0.020(3) 0.014(3) 0.016(3)
C53 0.081(4) 0.074(4) 0.080(4) 0.013(3) 0.036(3) 0.009(3)
C69 0.095(5) 0.059(5) 0.085(5) 0.018(4) 0.022(5) 0.001(5)
C70 0.088(5) 0.066(5) 0.088(5) 0.030(5) 0.018(5) 0.013(4)
C71 0.083(5) 0.069(5) 0.085(5) 0.024(5) 0.034(5) 0.004(4)
C69' 0.098(5) 0.074(5) 0.076(5) 0.030(4) 0.016(5) 0.000(5)
C70' 0.079(5) 0.065(5) 0.088(5) 0.022(4) 0.027(5) 0.006(4)
C71' 0.094(5) 0.057(4) 0.091(5) 0.015(4) 0.031(5) 0.017(4)
N1 0.059(2) 0.0441(18) 0.0407(18) 0.0070(15) 0.0125(16) 0.0034(16)
N2 0.065(2) 0.0506(18) 0.0440(19) 0.0110(16) 0.0116(17) 0.0059(17)
N3 0.074(2) 0.0496(19) 0.043(2) 0.0076(16) 0.0061(17) 0.0065(17)
N4 0.069(2) 0.0428(18) 0.0441(19) 0.0035(16) 0.0151(17) 0.0082(16)
N6 0.084(2) 0.0459(18) 0.0427(19) 0.0046(16) 0.0204(18) 0.0068(17)
N5 0.070(2) 0.0460(18) 0.0366(19) 0.0016(15) 0.0153(16) 0.0085(16)
F1 0.170(4) 0.152(4) 0.121(3) -0.033(3) 0.041(3) 0.057(3)
F2 0.277(6) 0.195(5) 0.105(4) -0.056(3) 0.063(4) -0.006(4)
F3 0.228(5) 0.171(4) 0.084(3) 0.019(3) -0.054(3) -0.061(4)
F4 0.145(4) 0.176(4) 0.197(5) 0.050(4) -0.072(4) 0.012(3)
F5 0.110(3) 0.120(3) 0.150(4) 0.007(3) -0.001(3) 0.040(2)
F6 0.095(3) 0.106(3) 0.110(3) -0.010(2) 0.032(2) 0.019(2)
F7 0.167(4) 0.120(3) 0.138(3) -0.007(2) 0.094(3) 0.038(3)
F8 0.225(4) 0.122(3) 0.069(3) -0.031(2) 0.059(3) 0.009(3)
F9 0.143(3) 0.119(3) 0.065(2) -0.004(2) -0.006(2) -0.009(2)
F10 0.099(3) 0.111(3) 0.073(2) 0.0055(19) 0.013(2) 0.018(2)
C50A 0.075(3) 0.052(3) 0.060(3) 0.012(2) 0.019(2) 0.008(2)
C53A 0.082(5) 0.063(5) 0.073(5) 0.017(5) 0.021(5) 0.004(5)
C52A 0.084(5) 0.064(5) 0.062(3) 0.015(4) 0.019(4) 0.007(5)
C51A 0.083(5) 0.057(4) 0.068(5) 0.011(4) 0.022(4) 0.013(4)

loop_
_atom_type_symbol
_atom_type_description
_atom_type_scat_dispersion_real
_atom_type_scat_dispersion_imag
_atom_type_scat_source
C C 0.0033 0.0016 'International Tables Vol C Tables 4.2.6.8 and 6.1.1.4'
H H 0.0000 0.0000 'International Tables Vol C Tables 4.2.6.8 and 6.1.1.4'
F F 0.0171 0.0103 'International Tables Vol C Tables 4.2.6.8 and 6.1.1.4'
N N 0.0061 0.0033 'International Tables Vol C Tables 4.2.6.8 and 6.1.1.4'

loop_
_geom_angle_atom_site_label_1
_geom_angle_atom_site_label_2
_geom_angle_atom_site_label_3
_geom_angle
_geom_angle_site_symmetry_1
_geom_angle_site_symmetry_3
_geom_angle_publ_flag
C2 C1 C4 108.3(5) . . ?
C2 C1 C5 108.8(4) . . ?
C3 C1 C2 108.5(5) . . ?
C3 C1 C4 108.3(5) . . ?
C3 C1 C5 110.4(4) . . ?
C5 C1 C4 112.4(4) . . ?
C1 C2 H2A 109.5 . . ?
C1 C2 H2B 109.5 . . ?
C1 C2 H2C 109.5 . . ?
H2A C2 H2B 109.5 . . ?
H2A C2 H2C 109.5 . . ?
H2B C2 H2C 109.5 . . ?
C1 C3 H3A 109.5 . . ?
C1 C3 H3B 109.5 . . ?
C1 C3 H3C 109.5 . . ?
H3A C3 H3B 109.5 . . ?
H3A C3 H3C 109.5 . . ?
H3B C3 H3C 109.5 . . ?
C1 C4 H4A 109.5 . . ?
C1 C4 H4B 109.5 . . ?
C1 C4 H4C 109.5 . . ?
H4A C4 H4B 109.5 . . ?
H4A C4 H4C 109.5 . . ?
H4B C4 H4C 109.5 . . ?
C6 C5 C1 120.1(4) . . ?
C6 C5 C10 117.7(4) . . ?
C10 C5 C1 122.2(4) . . ?
C5 C6 H6 119.9 . . ?
C5 C6 C7 120.3(4) . . ?
C7 C6 H6 119.9 . . ?
C6 C7 C8 121.0(4) . . ?
C6 C7 C11 132.2(4) . . ?
C8 C7 C11 106.8(4) . . ?
C7 C8 C9 120.5(4) . . ?
N1 C8 C7 108.8(4) . . ?
N1 C8 C9 130.6(4) . . ?
C8 C9 C62 124.1(4) . . ?
C10 C9 C8 115.8(4) . . ?
C10 C9 C62 120.1(4) . . ?
C5 C10 C9 124.7(5) . . ?
C5 C10 H10 117.6 . . ?
C9 C10 H10 117.6 . . ?
C12 C11 C7 106.3(4) . . ?
C12 C11 C16 120.9(4) . . ?
C16 C11 C7 132.8(4) . . ?
C11 C12 C13 120.5(4) . . ?
N1 C12 C11 109.2(4) . . ?
N1 C12 C13 130.3(4) . . ?
C12 C13 C18 122.9(4) . . ?
C14 C13 C12 116.1(4) . . ?
C14 C13 C18 121.0(4) . . ?
C13 C14 H14 117.7 . . ?
C15 C14 C13 124.6(5) . . ?
C15 C14 H14 117.7 . . ?
C14 C15 C17 121.6(4) . . ?
C16 C15 C14 117.8(4) . . ?
C16 C15 C17 120.6(4) . . ?
C11 C16 H16 120.0 . . ?
C15 C16 C11 120.0(4) . . ?
C15 C16 H16 120.0 . . ?
C15 C17 C69 112.3(6) . . ?
C15 C17 C71 109.5(6) . . ?
C15 C17 C69' 112.5(5) . . ?
C15 C17 C71' 109.6(6) . . ?
C70 C17 C15 111.4(6) . . ?
C70 C17 C69 107.1(8) . . ?
C70 C17 C71 112.1(8) . . ?
C71 C17 C69 104.2(8) . . ?
C70' C17 C15 109.7(6) . . ?
C70' C17 C69' 108.2(8) . . ?
C70' C17 C71' 110.4(7) . . ?
C71' C17 C69' 106.4(7) . . ?
C19 C18 C13 124.7(4) . . ?
N2 C18 C13 124.1(4) . . ?
N2 C18 C19 111.1(4) . . ?
C18 C19 H19 126.7 . . ?
C20 C19 C18 106.6(4) . . ?
C20 C19 H19 126.7 . . ?
C19 C20 H20 126.1 . . ?
C19 C20 C21 107.8(4) . . ?
C21 C20 H20 126.1 . . ?
C22 C21 C20 125.9(5) . . ?
C22 C21 N2 125.3(4) . . ?
N2 C21 C20 108.8(4) . . ?
C21 C22 C23 115.6(4) . . ?
C21 C22 C29 128.3(5) . . ?
C29 C22 C23 116.0(4) . . ?
C24 C23 C22 121.5(6) . . ?
C28 C23 C22 121.8(6) . . ?
C28 C23 C24 116.7(7) . . ?
C23 C24 C25 122.4(8) . . ?
F5 C24 C23 121.0(6) . . ?
F5 C24 C25 116.6(8) . . ?
C26 C25 C24 117.3(9) . . ?
C26 C25 F4 124.8(9) . . ?
F4 C25 C24 117.9(9) . . ?
C25 C26 F3 116.7(9) . . ?
C27 C26 C25 124.3(9) . . ?
C27 C26 F3 119.0(9) . . ?
C26 C27 C28 117.9(9) . . ?
C26 C27 F2 122.7(9) . . ?
F2 C27 C28 119.3(9) . . ?
C23 C28 C27 121.4(8) . . ?
F1 C28 C23 120.3(7) . . ?
F1 C28 C27 118.3(8) . . ?
C30 C29 C22 133.0(5) . . ?
C30 C29 N3 105.3(4) . . ?
N3 C29 C22 121.5(4) . . ?
C29 C30 H30 125.4 . . ?
C29 C30 C31 109.2(5) . . ?
C31 C30 H30 125.4 . . ?
C30 C31 H31 125.4 . . ?
C32 C31 C30 109.2(5) . . ?
C32 C31 H31 125.4 . . ?
C31 C32 C33 133.3(5) . . ?
C31 C32 N3 105.0(4) . . ?
N3 C32 C33 121.2(4) . . ?
C34 C33 C32 121.1(4) . . ?
C34 C33 C43 115.0(4) . . ?
C43 C33 C32 123.8(4) . . ?
C33 C34 H34 117.5 . . ?
C33 C34 C35 124.9(5) . . ?
C35 C34 H34 117.5 . . ?
C34 C35 C36 119.9(4) . . ?
C41 C35 C34 117.8(4) . . ?
C41 C35 C36 122.3(4) . . ?
C38 C36 C35 110.6(5) . . ?
C39 C36 C35 109.5(5) . . ?
C39 C36 C38 109.9(5) . . ?
C39 C36 C40 109.3(5) . . ?
C40 C36 C35 111.9(4) . . ?
C40 C36 C38 105.6(5) . . ?
C36 C38 H38A 109.5 . . ?
C36 C38 H38B 109.5 . . ?
C36 C38 H38C 109.5 . . ?
H38A C38 H38B 109.5 . . ?
H38A C38 H38C 109.5 . . ?
H38B C38 H38C 109.5 . . ?
C36 C39 H39A 109.5 . . ?
C36 C39 H39B 109.5 . . ?
C36 C39 H39C 109.5 . . ?
H39A C39 H39B 109.5 . . ?
H39A C39 H39C 109.5 . . ?
H39B C39 H39C 109.5 . . ?
C36 C40 H40A 109.5 . . ?
C36 C40 H40B 109.5 . . ?
C36 C40 H40C 109.5 . . ?
H40A C40 H40B 109.5 . . ?
H40A C40 H40C 109.5 . . ?
H40B C40 H40C 109.5 . . ?
C35 C41 H41 120.0 . . ?
C42 C41 C35 119.9(4) . . ?
C42 C41 H41 120.0 . . ?
C41 C42 C43 121.5(4) . . ?
C41 C42 C45 131.7(4) . . ?
C43 C42 C45 106.7(4) . . ?
C42 C43 C33 120.7(4) . . ?
N4 C43 C33 130.0(4) . . ?
N4 C43 C42 109.3(4) . . ?
C45 C44 C49 120.7(4) . . ?
N4 C44 C45 109.5(4) . . ?
N4 C44 C49 129.8(4) . . ?
C44 C45 C42 106.0(4) . . ?
C46 C45 C42 133.1(4) . . ?
C46 C45 C44 120.7(4) . . ?
C45 C46 H46 119.9 . . ?
C47 C46 C45 120.3(4) . . ?
C47 C46 H46 119.9 . . ?
C46 C47 C48 118.1(4) . . ?
C46 C47 C50 123.2(5) . . ?
C46 C47 C50A 121.8(8) . . ?
C48 C47 C50 118.7(5) . . ?
C48 C47 C50A 120.1(8) . . ?
C47 C48 H48 118.1 . . ?
C47 C48 C49 123.8(5) . . ?
C49 C48 H48 118.1 . . ?
C44 C49 C54 123.0(4) . . ?
C48 C49 C44 116.4(4) . . ?
C48 C49 C54 120.4(4) . . ?
C51 C50 C47 112.7(6) . . ?
C51 C50 C52 107.8(7) . . ?
C51 C50 C53 109.2(7) . . ?
C52 C50 C47 110.2(6) . . ?
C52 C50 C53 108.3(7) . . ?
C53 C50 C47 108.6(6) . . ?
C55 C54 C49 124.3(4) . . ?
N6 C54 C49 124.1(4) . . ?
N6 C54 C55 111.6(4) . . ?
C54 C55 H55 126.6 . . ?
C56 C55 C54 106.9(5) . . ?
C56 C55 H55 126.6 . . ?
C55 C56 H56 127.0 . . ?
C55 C56 C57 106.1(5) . . ?
C57 C56 H56 127.0 . . ?
C58 C57 C56 124.6(4) . . ?
C58 C57 N6 125.3(4) . . ?
N6 C57 C56 110.1(4) . . ?
C57 C58 C59 126.0(4) . . ?
C57 C58 C63 117.2(4) . . ?
C59 C58 C63 116.8(4) . . ?
C60 C59 C58 134.1(4) . . ?
C60 C59 N5 106.3(4) . . ?
N5 C59 C58 119.3(4) . . ?
C59 C60 H60 125.7 . . ?
C59 C60 C61 108.6(4) . . ?
C61 C60 H60 125.7 . . ?
C60 C61 H61 126.0 . . ?
C62 C61 C60 108.0(4) . . ?
C62 C61 H61 126.0 . . ?
C61 C62 C9 133.4(5) . . ?
N5 C62 C9 119.7(4) . . ?
N5 C62 C61 106.7(4) . . ?
C64 C63 C58 123.6(5) . . ?
C64 C63 C68 115.4(5) . . ?
C68 C63 C58 121.1(5) . . ?
C63 C64 C65 122.7(6) . . ?
F6 C64 C63 119.5(5) . . ?
F6 C64 C65 117.8(6) . . ?
C66 C65 C64 117.9(7) . . ?
F7 C65 C64 119.1(6) . . ?
F7 C65 C66 123.0(6) . . ?
C65 C66 F8 117.1(7) . . ?
C67 C66 C65 122.2(6) . . ?
C67 C66 F8 120.7(7) . . ?
C66 C67 C68 119.0(7) . . ?
C66 C67 F9 120.9(6) . . ?
F9 C67 C68 120.2(7) . . ?
C67 C68 C63 122.9(7) . . ?
F10 C68 C63 119.6(5) . . ?
F10 C68 C67 117.5(6) . . ?
C50 C51 H51A 109.5 . . ?
C50 C51 H51B 109.5 . . ?
C50 C51 H51C 109.5 . . ?
H51A C51 H51B 109.5 . . ?
H51A C51 H51C 109.5 . . ?
H51B C51 H51C 109.5 . . ?
C50 C52 H52A 109.5 . . ?
C50 C52 H52B 109.5 . . ?
C50 C52 H52C 109.5 . . ?
H52A C52 H52B 109.5 . . ?
H52A C52 H52C 109.5 . . ?
H52B C52 H52C 109.5 . . ?
C50 C53 H53A 109.5 . . ?
C50 C53 H53B 109.5 . . ?
C50 C53 H53C 109.5 . . ?
H53A C53 H53B 109.5 . . ?
H53A C53 H53C 109.5 . . ?
H53B C53 H53C 109.5 . . ?
C17 C69 H69A 109.5 . . ?
C17 C69 H69B 109.5 . . ?
C17 C69 H69C 109.5 . . ?
H69A C69 H69B 109.5 . . ?
H69A C69 H69C 109.5 . . ?
H69B C69 H69C 109.5 . . ?
C17 C70 H70A 109.5 . . ?
C17 C70 H70B 109.5 . . ?
C17 C70 H70C 109.5 . . ?
H70A C70 H70B 109.5 . . ?
H70A C70 H70C 109.5 . . ?
H70B C70 H70C 109.5 . . ?
C17 C71 H71A 109.5 . . ?
C17 C71 H71B 109.5 . . ?
C17 C71 H71C 109.5 . . ?
H71A C71 H71B 109.5 . . ?
H71A C71 H71C 109.5 . . ?
H71B C71 H71C 109.5 . . ?
C17 C69' H69D 109.5 . . ?
C17 C69' H69E 109.5 . . ?
C17 C69' H69F 109.5 . . ?
H69D C69' H69E 109.5 . . ?
H69D C69' H69F 109.5 . . ?
H69E C69' H69F 109.5 . . ?
C17 C70' H70D 109.5 . . ?
C17 C70' H70E 109.5 . . ?
C17 C70' H70F 109.5 . . ?
H70D C70' H70E 109.5 . . ?
H70D C70' H70F 109.5 . . ?
H70E C70' H70F 109.5 . . ?
C17 C71' H71D 109.5 . . ?
C17 C71' H71E 109.5 . . ?
C17 C71' H71F 109.5 . . ?
H71D C71' H71E 109.5 . . ?
H71D C71' H71F 109.5 . . ?
H71E C71' H71F 109.5 . . ?
C8 N1 C12 108.9(4) . . ?
C8 N1 H1 125.6 . . ?
C12 N1 H1 125.6 . . ?
C18 N2 C21 105.7(4) . . ?
C29 N3 H3 124.3 . . ?
C32 N3 C29 111.3(4) . . ?
C32 N3 H3 124.3 . . ?
C43 N4 C44 108.5(4) . . ?
C43 N4 H4 125.8 . . ?
C44 N4 H4 125.8 . . ?
C54 N6 C57 105.4(4) . . ?
C59 N5 H5 124.8 . . ?
C62 N5 C59 110.5(4) . . ?
C62 N5 H5 124.8 . . ?
C53A C50A C47 107.8(18) . . ?
C53A C50A C52A 109(2) . . ?
C53A C50A C51A 107(2) . . ?
C52A C50A C47 115.1(19) . . ?
C51A C50A C47 108.5(19) . . ?
C51A C50A C52A 109(2) . . ?
C50A C53A H53D 109.5 . . ?
C50A C53A H53E 109.5 . . ?
C50A C53A H53F 109.5 . . ?
H53D C53A H53E 109.5 . . ?
H53D C53A H53F 109.5 . . ?
H53E C53A H53F 109.5 . . ?
C50A C52A H52D 109.5 . . ?
C50A C52A H52E 109.5 . . ?
C50A C52A H52F 109.5 . . ?
H52D C52A H52E 109.5 . . ?
H52D C52A H52F 109.5 . . ?
H52E C52A H52F 109.5 . . ?
C50A C51A H51D 109.5 . . ?
C50A C51A H51E 109.5 . . ?
C50A C51A H51F 109.5 . . ?
H51D C51A H51E 109.5 . . ?
H51D C51A H51F 109.5 . . ?
H51E C51A H51F 109.5 . . ?

loop_
_geom_bond_atom_site_label_1
_geom_bond_atom_site_label_2
_geom_bond_distance
_geom_bond_site_symmetry_2
_geom_bond_publ_flag
C1 C2 1.520(7) . ?
C1 C3 1.515(7) . ?
C1 C4 1.537(7) . ?
C1 C5 1.527(6) . ?
C2 H2A 0.9600 . ?
C2 H2B 0.9600 . ?
C2 H2C 0.9600 . ?
C3 H3A 0.9600 . ?
C3 H3B 0.9600 . ?
C3 H3C 0.9600 . ?
C4 H4A 0.9600 . ?
C4 H4B 0.9600 . ?
C4 H4C 0.9600 . ?
C5 C6 1.373(6) . ?
C5 C10 1.391(6) . ?
C6 H6 0.9300 . ?
C6 C7 1.388(6) . ?
C7 C8 1.400(6) . ?
C7 C11 1.440(6) . ?
C8 C9 1.402(6) . ?
C8 N1 1.370(5) . ?
C9 C10 1.397(6) . ?
C9 C62 1.458(6) . ?
C10 H10 0.9300 . ?
C11 C12 1.393(6) . ?
C11 C16 1.394(6) . ?
C12 C13 1.399(6) . ?
C12 N1 1.378(5) . ?
C13 C14 1.391(6) . ?
C13 C18 1.449(6) . ?
C14 H14 0.9300 . ?
C14 C15 1.384(6) . ?
C15 C16 1.375(6) . ?
C15 C17 1.530(6) . ?
C16 H16 0.9300 . ?
C17 C69 1.590(12) . ?
C17 C70 1.455(12) . ?
C17 C71 1.533(13) . ?
C17 C69' 1.586(12) . ?
C17 C70' 1.471(11) . ?
C17 C71' 1.550(11) . ?
C18 C19 1.440(6) . ?
C18 N2 1.330(5) . ?
C19 H19 0.9300 . ?
C19 C20 1.328(6) . ?
C20 H20 0.9300 . ?
C20 C21 1.427(6) . ?
C21 C22 1.361(6) . ?
C21 N2 1.401(6) . ?
C22 C23 1.500(7) . ?
C22 C29 1.410(6) . ?
C23 C24 1.364(9) . ?
C23 C28 1.362(9) . ?
C24 C25 1.397(9) . ?
C24 F5 1.342(8) . ?
C25 C26 1.320(11) . ?
C25 F4 1.340(9) . ?
C26 C27 1.317(11) . ?
C26 F3 1.365(8) . ?
C27 C28 1.408(9) . ?
C27 F2 1.335(9) . ?
C28 F1 1.297(8) . ?
C29 C30 1.342(6) . ?
C29 N3 1.379(5) . ?
C30 H30 0.9300 . ?
C30 C31 1.377(6) . ?
C31 H31 0.9300 . ?
C31 C32 1.358(6) . ?
C32 C33 1.443(6) . ?
C32 N3 1.363(5) . ?
C33 C34 1.389(6) . ?
C33 C43 1.421(6) . ?
C34 H34 0.9300 . ?
C34 C35 1.399(6) . ?
C35 C36 1.528(6) . ?
C35 C41 1.382(6) . ?
C36 C38 1.524(8) . ?
C36 C39 1.499(8) . ?
C36 C40 1.517(7) . ?
C38 H38A 0.9600 . ?
C38 H38B 0.9600 . ?
C38 H38C 0.9600 . ?
C39 H39A 0.9600 . ?
C39 H39B 0.9600 . ?
C39 H39C 0.9600 . ?
C40 H40A 0.9600 . ?
C40 H40B 0.9600 . ?
C40 H40C 0.9600 . ?
C41 H41 0.9300 . ?
C41 C42 1.377(6) . ?
C42 C43 1.395(6) . ?
C42 C45 1.446(6) . ?
C43 N4 1.370(5) . ?
C44 C45 1.393(6) . ?
C44 C49 1.399(6) . ?
C44 N4 1.381(5) . ?
C45 C46 1.380(6) . ?
C46 H46 0.9300 . ?
C46 C47 1.379(6) . ?
C47 C48 1.387(6) . ?
C47 C50 1.537(11) . ?
C47 C50A 1.56(4) . ?
C48 H48 0.9300 . ?
C48 C49 1.390(6) . ?
C49 C54 1.452(6) . ?
C50 C51 1.513(7) . ?
C50 C52 1.520(6) . ?
C50 C53 1.520(7) . ?
C54 C55 1.449(7) . ?
C54 N6 1.323(5) . ?
C55 H55 0.9300 . ?
C55 C56 1.331(6) . ?
C56 H56 0.9300 . ?
C56 C57 1.451(7) . ?
C57 C58 1.373(6) . ?
C57 N6 1.384(6) . ?
C58 C59 1.428(6) . ?
C58 C63 1.486(6) . ?
C59 C60 1.369(6) . ?
C59 N5 1.377(5) . ?
C60 H60 0.9300 . ?
C60 C61 1.388(6) . ?
C61 H61 0.9300 . ?
C61 C62 1.378(6) . ?
C62 N5 1.362(6) . ?
C63 C64 1.362(7) . ?
C63 C68 1.377(7) . ?
C64 C65 1.398(8) . ?
C64 F6 1.337(7) . ?
C65 C66 1.339(8) . ?
C65 F7 1.328(7) . ?
C66 C67 1.333(8) . ?
C66 F8 1.348(7) . ?
C67 C68 1.366(8) . ?
C67 F9 1.343(7) . ?
C68 F10 1.329(6) . ?
C51 H51A 0.9600 . ?
C51 H51B 0.9600 . ?
C51 H51C 0.9600 . ?
C52 H52A 0.9600 . ?
C52 H52B 0.9600 . ?
C52 H52C 0.9600 . ?
C53 H53A 0.9600 . ?
C53 H53B 0.9600 . ?
C53 H53C 0.9600 . ?
C69 H69A 0.9600 . ?
C69 H69B 0.9600 . ?
C69 H69C 0.9600 . ?
C70 H70A 0.9600 . ?
C70 H70B 0.9600 . ?
C70 H70C 0.9600 . ?
C71 H71A 0.9600 . ?
C71 H71B 0.9600 . ?
C71 H71C 0.9600 . ?
C69' H69D 0.9600 . ?
C69' H69E 0.9600 . ?
C69' H69F 0.9600 . ?
C70' H70D 0.9600 . ?
C70' H70E 0.9600 . ?
C70' H70F 0.9600 . ?
C71' H71D 0.9600 . ?
C71' H71E 0.9600 . ?
C71' H71F 0.9600 . ?
N1 H1 0.8600 . ?
N3 H3 0.8600 . ?
N4 H4 0.8600 . ?
N5 H5 0.8600 . ?
C50A C53A 1.519(9) . ?
C50A C52A 1.520(9) . ?
C50A C51A 1.519(9) . ?
C53A H53D 0.9600 . ?
C53A H53E 0.9600 . ?
C53A H53F 0.9600 . ?
C52A H52D 0.9600 . ?
C52A H52E 0.9600 . ?
C52A H52F 0.9600 . ?
C51A H51D 0.9600 . ?
C51A H51E 0.9600 . ?
C51A H51F 0.9600 . ?

loop_
_geom_hbond_atom_site_label_D
_geom_hbond_atom_site_label_H
_geom_hbond_atom_site_label_A
_geom_hbond_distance_DH
_geom_hbond_distance_HA
_geom_hbond_distance_DA
_geom_hbond_angle_DHA
_geom_hbond_site_symmetry_A
_geom_hbond_publ_flag
C30 H30 N2 0.93 2.70 3.157(6) 111.0 . yes
C55 H55 F9 0.93 2.59 3.499(7) 165.7 2_665 yes
N1 H1 N2 0.86 2.41 2.911(6) 117.4 . yes
N4 H4 N6 0.86 2.42 2.914(6) 117.2 . yes

loop_
_geom_torsion_atom_site_label_1
_geom_torsion_atom_site_label_2
_geom_torsion_atom_site_label_3
_geom_torsion_atom_site_label_4
_geom_torsion
_geom_torsion_site_symmetry_1
_geom_torsion_site_symmetry_2
_geom_torsion_site_symmetry_3
_geom_torsion_site_symmetry_4
_geom_torsion_publ_flag
C1 C5 C6 C7 -178.7(4) . . . . ?
C1 C5 C10 C9 178.0(5) . . . . ?
C2 C1 C5 C6 59.4(6) . . . . ?
C2 C1 C5 C10 -119.1(5) . . . . ?
C3 C1 C5 C6 -59.6(7) . . . . ?
C3 C1 C5 C10 121.9(5) . . . . ?
C4 C1 C5 C6 179.4(5) . . . . ?
C4 C1 C5 C10 0.9(7) . . . . ?
C5 C6 C7 C8 0.8(7) . . . . ?
C5 C6 C7 C11 -178.7(5) . . . . ?
C6 C5 C10 C9 -0.5(7) . . . . ?
C6 C7 C8 C9 -0.7(7) . . . . ?
C6 C7 C8 N1 -179.0(4) . . . . ?
C6 C7 C11 C12 178.2(5) . . . . ?
C6 C7 C11 C16 -0.2(10) . . . . ?
C7 C8 C9 C10 0.1(7) . . . . ?
C7 C8 C9 C62 177.5(4) . . . . ?
C7 C8 N1 C12 0.3(5) . . . . ?
C7 C11 C12 C13 -176.3(4) . . . . ?
C7 C11 C12 N1 1.6(5) . . . . ?
C7 C11 C16 C15 179.2(5) . . . . ?
C8 C7 C11 C12 -1.3(5) . . . . ?
C8 C7 C11 C16 -179.8(5) . . . . ?
C8 C9 C10 C5 0.6(7) . . . . ?
C8 C9 C62 C61 -35.7(9) . . . . ?
C8 C9 C62 N5 151.4(5) . . . . ?
C9 C8 N1 C12 -177.7(5) . . . . ?
C9 C62 N5 C59 174.4(4) . . . . ?
C10 C5 C6 C7 -0.2(7) . . . . ?
C10 C9 C62 C61 141.6(6) . . . . ?
C10 C9 C62 N5 -31.3(7) . . . . ?
C11 C7 C8 C9 178.9(4) . . . . ?
C11 C7 C8 N1 0.7(5) . . . . ?
C11 C12 C13 C14 -3.0(7) . . . . ?
C11 C12 C13 C18 176.8(4) . . . . ?
C11 C12 N1 C8 -1.2(5) . . . . ?
C12 C11 C16 C15 1.0(7) . . . . ?
C12 C13 C14 C15 0.7(7) . . . . ?
C12 C13 C18 C19 -174.6(5) . . . . ?
C12 C13 C18 N2 2.7(8) . . . . ?
C13 C12 N1 C8 176.4(5) . . . . ?
C13 C14 C15 C16 2.5(8) . . . . ?
C13 C14 C15 C17 -177.5(5) . . . . ?
C13 C18 C19 C20 177.4(5) . . . . ?
C13 C18 N2 C21 -177.4(4) . . . . ?
C14 C13 C18 C19 5.2(7) . . . . ?
C14 C13 C18 N2 -177.4(5) . . . . ?
C14 C15 C16 C11 -3.3(7) . . . . ?
C14 C15 C17 C69 -179.8(7) . . . . ?
C14 C15 C17 C70 -59.6(9) . . . . ?
C14 C15 C17 C71 65.0(8) . . . . ?
C14 C15 C17 C69' -4.9(9) . . . . ?
C14 C15 C17 C70' 115.6(7) . . . . ?
C14 C15 C17 C71' -123.1(7) . . . . ?
C16 C11 C12 C13 2.3(7) . . . . ?
C16 C11 C12 N1 -179.8(4) . . . . ?
C16 C15 C17 C69 0.2(9) . . . . ?
C16 C15 C17 C70 120.4(8) . . . . ?
C16 C15 C17 C71 -115.0(7) . . . . ?
C16 C15 C17 C69' 175.1(7) . . . . ?
C16 C15 C17 C70' -64.4(8) . . . . ?
C16 C15 C17 C71' 56.9(8) . . . . ?
C17 C15 C16 C11 176.8(5) . . . . ?
C18 C13 C14 C15 -179.2(5) . . . . ?
C18 C19 C20 C21 0.0(6) . . . . ?
C19 C18 N2 C21 0.3(5) . . . . ?
C19 C20 C21 C22 -178.0(5) . . . . ?
C19 C20 C21 N2 0.2(6) . . . . ?
C20 C21 C22 C23 4.9(8) . . . . ?
C20 C21 C22 C29 -174.5(5) . . . . ?
C20 C21 N2 C18 -0.3(5) . . . . ?
C21 C22 C23 C24 72.2(7) . . . . ?
C21 C22 C23 C28 -104.1(7) . . . . ?
C21 C22 C29 C30 12.0(10) . . . . ?
C21 C22 C29 N3 -172.1(5) . . . . ?
C22 C21 N2 C18 177.9(5) . . . . ?
C22 C23 C24 C25 -176.4(6) . . . . ?
C22 C23 C24 F5 2.5(9) . . . . ?
C22 C23 C28 C27 176.6(6) . . . . ?
C22 C23 C28 F1 -4.8(10) . . . . ?
C22 C29 C30 C31 176.6(6) . . . . ?
C22 C29 N3 C32 -177.6(5) . . . . ?
C23 C22 C29 C30 -167.4(6) . . . . ?
C23 C22 C29 N3 8.5(8) . . . . ?
C23 C24 C25 C26 0.1(11) . . . . ?
C23 C24 C25 F4 179.9(6) . . . . ?
C24 C23 C28 C27 0.2(10) . . . . ?
C24 C23 C28 F1 178.8(6) . . . . ?
C24 C25 C26 C27 -0.4(13) . . . . ?
C24 C25 C26 F3 177.8(6) . . . . ?
C25 C26 C27 C28 0.6(13) . . . . ?
C25 C26 C27 F2 179.4(7) . . . . ?
C26 C27 C28 C23 -0.5(11) . . . . ?
C26 C27 C28 F1 -179.1(7) . . . . ?
C28 C23 C24 C25 0.0(10) . . . . ?
C28 C23 C24 F5 178.9(6) . . . . ?
C29 C22 C23 C24 -108.4(6) . . . . ?
C29 C22 C23 C28 75.4(7) . . . . ?
C29 C30 C31 C32 0.2(7) . . . . ?
C30 C29 N3 C32 -0.7(6) . . . . ?
C30 C31 C32 C33 -172.3(5) . . . . ?
C30 C31 C32 N3 -0.6(6) . . . . ?
C31 C32 C33 C34 152.9(6) . . . . ?
C31 C32 C33 C43 -23.9(9) . . . . ?
C31 C32 N3 C29 0.8(6) . . . . ?
C32 C33 C34 C35 -176.2(5) . . . . ?
C32 C33 C43 C42 174.7(4) . . . . ?
C32 C33 C43 N4 -7.1(8) . . . . ?
C33 C32 N3 C29 173.7(4) . . . . ?
C33 C34 C35 C36 -178.1(5) . . . . ?
C33 C34 C35 C41 1.0(8) . . . . ?
C33 C43 N4 C44 -177.1(5) . . . . ?
C34 C33 C43 C42 -2.3(7) . . . . ?
C34 C33 C43 N4 175.9(5) . . . . ?
C34 C35 C36 C38 -51.7(7) . . . . ?
C34 C35 C36 C39 69.5(7) . . . . ?
C34 C35 C36 C40 -169.2(5) . . . . ?
C34 C35 C41 C42 -1.3(7) . . . . ?
C35 C41 C42 C43 -0.2(7) . . . . ?
C35 C41 C42 C45 -175.5(5) . . . . ?
C36 C35 C41 C42 177.8(5) . . . . ?
C41 C35 C36 C38 129.2(5) . . . . ?
C41 C35 C36 C39 -109.5(6) . . . . ?
C41 C35 C36 C40 11.8(7) . . . . ?
C41 C42 C43 C33 2.1(7) . . . . ?
C41 C42 C43 N4 -176.5(4) . . . . ?
C41 C42 C45 C44 174.8(5) . . . . ?
C41 C42 C45 C46 -0.6(10) . . . . ?
C42 C43 N4 C44 1.2(5) . . . . ?
C42 C45 C46 C47 174.2(5) . . . . ?
C43 C33 C34 C35 0.8(7) . . . . ?
C43 C42 C45 C44 -1.1(5) . . . . ?
C43 C42 C45 C46 -176.4(5) . . . . ?
C44 C45 C46 C47 -0.6(7) . . . . ?
C44 C49 C54 C55 -167.5(5) . . . . ?
C44 C49 C54 N6 9.9(8) . . . . ?
C45 C42 C43 C33 178.4(4) . . . . ?
C45 C42 C43 N4 -0.1(5) . . . . ?
C45 C44 C49 C48 -0.9(7) . . . . ?
C45 C44 C49 C54 173.5(5) . . . . ?
C45 C44 N4 C43 -1.9(5) . . . . ?
C45 C46 C47 C48 0.7(7) . . . . ?
C45 C46 C47 C50 -176.0(5) . . . . ?
C45 C46 C47 C50A -176.4(9) . . . . ?
C46 C47 C48 C49 -0.9(8) . . . . ?
C46 C47 C50 C51 -1.5(9) . . . . ?
C46 C47 C50 C52 -121.9(6) . . . . ?
C46 C47 C50 C53 119.5(6) . . . . ?
C46 C47 C50A C53A 62.6(17) . . . . ?
C46 C47 C50A C52A -175.5(15) . . . . ?
C46 C47 C50A C51A -52.9(18) . . . . ?
C47 C48 C49 C44 1.1(8) . . . . ?
C47 C48 C49 C54 -173.5(5) . . . . ?
C48 C47 C50 C51 -178.2(6) . . . . ?
C48 C47 C50 C52 61.4(7) . . . . ?
C48 C47 C50 C53 -57.1(7) . . . . ?
C48 C47 C50A C53A -114.4(15) . . . . ?
C48 C47 C50A C52A 7(2) . . . . ?
C48 C47 C50A C51A 130.1(15) . . . . ?
C48 C49 C54 C55 6.8(8) . . . . ?
C48 C49 C54 N6 -175.9(5) . . . . ?
C49 C44 C45 C42 -175.3(5) . . . . ?
C49 C44 C45 C46 0.7(8) . . . . ?
C49 C44 N4 C43 174.9(5) . . . . ?
C49 C54 C55 C56 175.8(5) . . . . ?
C49 C54 N6 C57 -176.0(5) . . . . ?
C50 C47 C48 C49 175.9(5) . . . . ?
C54 C55 C56 C57 1.2(6) . . . . ?
C55 C54 N6 C57 1.6(6) . . . . ?
C55 C56 C57 C58 177.9(5) . . . . ?
C55 C56 C57 N6 -0.2(7) . . . . ?
C56 C57 C58 C59 -170.9(5) . . . . ?
C56 C57 C58 C63 7.3(8) . . . . ?
C56 C57 N6 C54 -0.9(6) . . . . ?
C57 C58 C59 C60 15.9(10) . . . . ?
C57 C58 C59 N5 -170.5(5) . . . . ?
C57 C58 C63 C64 69.4(7) . . . . ?
C57 C58 C63 C68 -112.0(6) . . . . ?
C58 C57 N6 C54 -179.0(5) . . . . ?
C58 C59 C60 C61 174.7(5) . . . . ?
C58 C59 N5 C62 -175.4(4) . . . . ?
C58 C63 C64 C65 179.0(5) . . . . ?
C58 C63 C64 F6 0.6(8) . . . . ?
C58 C63 C68 C67 -178.0(5) . . . . ?
C58 C63 C68 F10 2.2(8) . . . . ?
C59 C58 C63 C64 -112.3(6) . . . . ?
C59 C58 C63 C68 66.3(7) . . . . ?
C59 C60 C61 C62 -0.7(6) . . . . ?
C60 C59 N5 C62 -0.2(6) . . . . ?
C60 C61 C62 C9 -173.0(5) . . . . ?
C60 C61 C62 N5 0.5(6) . . . . ?
C61 C62 N5 C59 -0.2(5) . . . . ?
C62 C9 C10 C5 -176.9(4) . . . . ?
C63 C58 C59 C60 -162.3(6) . . . . ?
C63 C58 C59 N5 11.3(7) . . . . ?
C63 C64 C65 C66 -0.7(9) . . . . ?
C63 C64 C65 F7 -178.9(5) . . . . ?
C64 C63 C68 C67 0.7(8) . . . . ?
C64 C63 C68 F10 -179.1(5) . . . . ?
C64 C65 C66 C67 -0.1(10) . . . . ?
C64 C65 C66 F8 -179.6(5) . . . . ?
C65 C66 C67 C68 1.1(10) . . . . ?
C65 C66 C67 F9 -179.6(6) . . . . ?
C66 C67 C68 C63 -1.5(9) . . . . ?
C66 C67 C68 F10 178.4(5) . . . . ?
C68 C63 C64 C65 0.4(8) . . . . ?
C68 C63 C64 F6 -178.1(5) . . . . ?
N1 C8 C9 C10 177.9(5) . . . . ?
N1 C8 C9 C62 -4.7(8) . . . . ?
N1 C12 C13 C14 179.6(5) . . . . ?
N1 C12 C13 C18 -0.6(8) . . . . ?
N2 C18 C19 C20 -0.2(6) . . . . ?
N2 C21 C22 C23 -173.0(5) . . . . ?
N2 C21 C22 C29 7.6(9) . . . . ?
N3 C29 C30 C31 0.3(6) . . . . ?
N3 C32 C33 C34 -17.7(7) . . . . ?
N3 C32 C33 C43 165.5(5) . . . . ?
N4 C44 C45 C42 1.8(5) . . . . ?
N4 C44 C45 C46 177.9(4) . . . . ?
N4 C44 C49 C48 -177.4(5) . . . . ?
N4 C44 C49 C54 -3.0(9) . . . . ?
N6 C54 C55 C56 -1.8(7) . . . . ?
N6 C57 C58 C59 6.9(9) . . . . ?
N6 C57 C58 C63 -174.9(5) . . . . ?
N5 C59 C60 C61 0.6(6) . . . . ?
F2 C27 C28 C23 -179.4(6) . . . . ?
F2 C27 C28 F1 2.0(11) . . . . ?
F3 C26 C27 C28 -177.6(6) . . . . ?
F3 C26 C27 F2 1.3(12) . . . . ?
F4 C25 C26 C27 179.8(7) . . . . ?
F4 C25 C26 F3 -2.0(12) . . . . ?
F5 C24 C25 C26 -178.9(7) . . . . ?
F5 C24 C25 F4 0.9(10) . . . . ?
F6 C64 C65 C66 177.8(5) . . . . ?
F6 C64 C65 F7 -0.4(8) . . . . ?
F7 C65 C66 C67 178.0(6) . . . . ?
F7 C65 C66 F8 -1.5(9) . . . . ?
F8 C66 C67 C68 -179.4(5) . . . . ?
F8 C66 C67 F9 -0.2(9) . . . . ?
F9 C67 C68 C63 179.3(5) . . . . ?
F9 C67 C68 F10 -0.9(8) . . . . ?
C50A C47 C48 C49 176.2(9) . . . . ?
